data_8103339
loop_
_publ_author_name
'Ai-Guo Zhong'

_publ_section_title
;
 Crystal structure of
 S-1-[(carboxymethyl)sulfanyl]-N-(2-oxotetrahydro-3-thienyl)acetamide,
 C8H11NO4S2
;
_journal_issue 2
_journal_name_full 'Zeitschrift f\"ur Kristallographie - New Crystal Structures'
_journal_page_first 255
_journal_volume 227
_journal_year 2012
_chemical_formula_moiety 'C8 H11 N O4 S2'
_chemical_formula_sum 'C8 H11 N O4 S2'
_chemical_formula_weight 249.30
_space_group_IT_number 61
_symmetry_cell_setting orthorhombic
_symmetry_space_group_name_Hall '-P 2ac 2ab'
_symmetry_space_group_name_H-M 'P b c a'
_atom_sites_solution_hydrogens geom
_atom_sites_solution_primary direct
_atom_sites_solution_secondary difmap
_audit_creation_method SHELXL-97
_cell_angle_alpha 90.00
_cell_angle_beta 90.00
_cell_angle_gamma 90.00
_cell_formula_units_Z 8
_cell_length_a 12.0032(13)
_cell_length_b 9.1488(10)
_cell_length_c 19.634(2)
_cell_measurement_reflns_used 3383
_cell_measurement_temperature 298(2)
_cell_measurement_theta_max 26.92
_cell_measurement_theta_min 2.36
_cell_volume 2156.1(4)
_computing_cell_refinement 'SAINT (Bruker, 2002)'
_computing_data_collection 'SMART (Bruker, 2002)'
_computing_data_reduction SAINT
_computing_molecular_graphics 'XP (Bruker, 2002)'
_computing_publication_material 'SHELXL-97 (Bruker, 2002)'
_computing_structure_refinement 'SHELXL-97 (Sheldrick, 1997)'
_computing_structure_solution 'SHELXS-97 (Sheldrick, 1997)'
_diffrn_ambient_temperature 298(2)
_diffrn_measured_fraction_theta_full 0.998
_diffrn_measured_fraction_theta_max 0.998
_diffrn_measurement_device_type 'Bruker APEX II area-detector diffractometer'
_diffrn_measurement_method '\f and \w scans'
_diffrn_radiation_monochromator graphite
_diffrn_radiation_source 'fine-focus sealed tube'
_diffrn_radiation_type MoK\a
_diffrn_radiation_wavelength 0.71073
_diffrn_reflns_av_R_equivalents 0.0557
_diffrn_reflns_av_sigmaI/netI 0.0401
_diffrn_reflns_limit_h_max 14
_diffrn_reflns_limit_h_min -14
_diffrn_reflns_limit_k_max 9
_diffrn_reflns_limit_k_min -11
_diffrn_reflns_limit_l_max 23
_diffrn_reflns_limit_l_min -23
_diffrn_reflns_number 14261
_diffrn_reflns_theta_full 25.50
_diffrn_reflns_theta_max 25.50
_diffrn_reflns_theta_min 2.07
_exptl_absorpt_coefficient_mu 0.487
_exptl_absorpt_correction_T_max 0.9439
_exptl_absorpt_correction_T_min 0.9046
_exptl_absorpt_correction_type multi-scan
_exptl_absorpt_process_details 'SADABS (Bruker, 2002)'
_exptl_crystal_density_diffrn 1.536
_exptl_crystal_density_method 'not measured'
_exptl_crystal_description Block
_exptl_crystal_F_000 1040
_exptl_crystal_size_max 0.21
_exptl_crystal_size_mid 0.15
_exptl_crystal_size_min 0.12
_refine_diff_density_max 0.268
_refine_diff_density_min -0.373
_refine_diff_density_rms 0.055
_refine_ls_extinction_method none
_refine_ls_goodness_of_fit_ref 1.089
_refine_ls_hydrogen_treatment constr
_refine_ls_matrix_type full
_refine_ls_number_parameters 137
_refine_ls_number_reflns 1996
_refine_ls_number_restraints 0
_refine_ls_restrained_S_all 1.089
_refine_ls_R_factor_all 0.0722
_refine_ls_R_factor_gt 0.0438
_refine_ls_shift/su_max 0.000
_refine_ls_shift/su_mean 0.000
_refine_ls_structure_factor_coef Fsqd
_refine_ls_weighting_details 'calc w=1/[\s^2^(Fo^2^)+(0.0476P)^2^+0.7807P] where P=(Fo^2^+2Fc^2^)/3'
_refine_ls_weighting_scheme calc
_refine_ls_wR_factor_gt 0.1035
_refine_ls_wR_factor_ref 0.1152
_reflns_number_gt 1381
_reflns_number_total 1996
_reflns_threshold_expression I>2\s(I)
_cod_data_source_file 1267-3682.cff
_cod_data_source_block 1
_cod_depositor_comments
;
The following automatic conversions were performed:

'_symmetry_cell_setting' value 'Orthorhombic' changed to
'orthorhombic' according to
/home/saulius/struct/CIF-dictionaries/cif_core.dic dictionary named
'cif_core.dic' version 2.4.1 from
2010-06-29.

'_exptl_absorpt_correction_type' value 'Multi-scan'
changed to 'multi-scan' according to
/home/saulius/struct/CIF-dictionaries/cif_core.dic dictionary named
'cif_core.dic' version 2.4.1 from 2010-06-29.

Automatic conversion script
Id: cif_fix_values 1891 2012-01-12 08:04:46Z andrius 
;
_cod_database_code 8103339

loop_
_symmetry_equiv_pos_as_xyz
'x, y, z'
'-x+1/2, -y, z+1/2'
'-x, y+1/2, -z+1/2'
'x+1/2, -y+1/2, -z'
'-x, -y, -z'
'x-1/2, y, -z-1/2'
'x, -y-1/2, z-1/2'
'-x-1/2, y-1/2, z'

loop_
_atom_site_label
_atom_site_type_symbol
_atom_site_fract_x
_atom_site_fract_y
_atom_site_fract_z
_atom_site_U_iso_or_equiv
_atom_site_adp_type
_atom_site_occupancy
_atom_site_symmetry_multiplicity
_atom_site_calc_flag
_atom_site_refinement_flags
S1 S 0.14843(6) 0.13515(8) 0.45416(4) 0.0449(2) Uani 1 1 d .
S2 S 0.42676(9) 0.13946(10) 0.80575(5) 0.0690(3) Uani 1 1 d .
O1 O 0.2500(2) -0.0011(3) 0.76274(12) 0.0902(10) Uani 1 1 d .
O2 O 0.16616(16) 0.3055(2) 0.59793(10) 0.0451(5) Uani 1 1 d .
O3 O 0.46881(18) 0.0694(2) 0.42059(13) 0.0589(6) Uani 1 1 d .
H3 H 0.5244 0.1193 0.4275 0.088 Uiso 1 1 calc R
O4 O 0.38821(18) 0.2346(2) 0.48752(11) 0.0581(6) Uani 1 1 d .
N1 N 0.26612(18) 0.1098(2) 0.63134(11) 0.0387(6) Uani 1 1 d .
H1 H 0.2830 0.0201 0.6234 0.046 Uiso 1 1 calc R
C1 C 0.4413(3) 0.2266(4) 0.67586(16) 0.0559(9) Uani 1 1 d .
H1A H 0.4467 0.3080 0.6444 0.067 Uiso 1 1 calc R
H1B H 0.4833 0.1449 0.6576 0.067 Uiso 1 1 calc R
C2 C 0.4852(3) 0.2698(4) 0.74585(19) 0.0649(10) Uani 1 1 d .
H2A H 0.4619 0.3683 0.7573 0.078 Uiso 1 1 calc R
H2B H 0.5659 0.2657 0.7467 0.078 Uiso 1 1 calc R
C3 C 0.3173(3) 0.0931(3) 0.75099(15) 0.0524(8) Uani 1 1 d .
C4 C 0.3213(2) 0.1845(3) 0.68706(13) 0.0376(7) Uani 1 1 d .
H4 H 0.2796 0.2745 0.6961 0.045 Uiso 1 1 calc R
C5 C 0.1906(2) 0.1741(3) 0.59198(13) 0.0355(6) Uani 1 1 d .
C6 C 0.1324(2) 0.0773(3) 0.54102(13) 0.0403(7) Uani 1 1 d .
H6A H 0.0536 0.0744 0.5519 0.048 Uiso 1 1 calc R
H6B H 0.1613 -0.0213 0.5455 0.048 Uiso 1 1 calc R
C7 C 0.2773(2) 0.0495(3) 0.43211(15) 0.0498(8) Uani 1 1 d .
H7A H 0.2794 -0.0459 0.4536 0.060 Uiso 1 1 calc R
H7B H 0.2781 0.0340 0.3832 0.060 Uiso 1 1 calc R
C8 C 0.3816(2) 0.1300(3) 0.45126(14) 0.0418(7) Uani 1 1 d .

loop_
_atom_site_aniso_label
_atom_site_aniso_U_11
_atom_site_aniso_U_22
_atom_site_aniso_U_33
_atom_site_aniso_U_23
_atom_site_aniso_U_13
_atom_site_aniso_U_12
S1 0.0467(5) 0.0478(5) 0.0401(4) 0.0022(3) -0.0091(3) -0.0022(4)
S2 0.0962(8) 0.0582(6) 0.0526(6) 0.0043(4) -0.0276(5) -0.0096(5)
O1 0.126(2) 0.095(2) 0.0496(14) 0.0032(14) 0.0034(14) -0.0656(19)
O2 0.0449(13) 0.0339(12) 0.0566(13) -0.0092(9) -0.0108(10) 0.0032(9)
O3 0.0493(14) 0.0483(14) 0.0790(16) -0.0143(12) 0.0143(12) -0.0044(11)
O4 0.0518(14) 0.0552(15) 0.0675(15) -0.0238(12) 0.0019(11) -0.0060(11)
N1 0.0479(15) 0.0303(13) 0.0379(13) -0.0051(10) -0.0019(11) 0.0034(11)
C1 0.048(2) 0.067(2) 0.053(2) -0.0011(16) 0.0057(15) -0.0131(16)
C2 0.052(2) 0.072(3) 0.070(2) -0.0031(19) -0.0124(17) -0.0131(18)
C3 0.069(2) 0.049(2) 0.0393(18) -0.0042(14) 0.0009(15) -0.0137(18)
C4 0.0426(16) 0.0365(16) 0.0337(15) -0.0033(12) -0.0025(12) 0.0020(13)
C5 0.0336(15) 0.0371(18) 0.0357(15) -0.0022(12) 0.0036(12) -0.0053(13)
C6 0.0426(18) 0.0392(17) 0.0390(16) -0.0043(12) 0.0000(12) -0.0085(13)
C7 0.0500(19) 0.052(2) 0.0477(18) -0.0118(15) 0.0076(14) -0.0108(15)
C8 0.0472(18) 0.0397(18) 0.0385(16) 0.0022(14) 0.0061(13) 0.0020(14)

loop_
_atom_type_symbol
_atom_type_description
_atom_type_scat_dispersion_real
_atom_type_scat_dispersion_imag
_atom_type_scat_source
C C 0.0033 0.0016 'International Tables Vol C Tables 4.2.6.8 and 6.1.1.4'
H H 0.0000 0.0000 'International Tables Vol C Tables 4.2.6.8 and 6.1.1.4'
N N 0.0061 0.0033 'International Tables Vol C Tables 4.2.6.8 and 6.1.1.4'
O O 0.0106 0.0060 'International Tables Vol C Tables 4.2.6.8 and 6.1.1.4'
S S 0.1246 0.1234 'International Tables Vol C Tables 4.2.6.8 and 6.1.1.4'

loop_
_geom_angle_atom_site_label_1
_geom_angle_atom_site_label_2
_geom_angle_atom_site_label_3
_geom_angle
C7 S1 C6 101.14(15)
C3 S2 C2 92.93(16)
C8 O3 H3 109.5
C5 N1 C4 122.8(2)
C5 N1 H1 118.6
C4 N1 H1 118.6
C4 C1 C2 105.3(3)
C4 C1 H1A 110.7
C2 C1 H1A 110.7
C4 C1 H1B 110.7
C2 C1 H1B 110.7
H1A C1 H1B 108.8
C1 C2 S2 106.3(2)
C1 C2 H2A 110.5
S2 C2 H2A 110.5
C1 C2 H2B 110.5
S2 C2 H2B 110.5
H2A C2 H2B 108.7
O1 C3 C4 125.2(3)
O1 C3 S2 124.1(3)
C4 C3 S2 110.7(2)
N1 C4 C1 116.5(2)
N1 C4 C3 110.6(2)
C1 C4 C3 107.0(2)
N1 C4 H4 107.4
C1 C4 H4 107.4
C3 C4 H4 107.4
O2 C5 N1 122.3(3)
O2 C5 C6 121.4(3)
N1 C5 C6 116.2(2)
C5 C6 S1 114.04(19)
C5 C6 H6A 108.7
S1 C6 H6A 108.7
C5 C6 H6B 108.7
S1 C6 H6B 108.7
H6A C6 H6B 107.6
C8 C7 S1 116.5(2)
C8 C7 H7A 108.2
S1 C7 H7A 108.2
C8 C7 H7B 108.2
S1 C7 H7B 108.2
H7A C7 H7B 107.3
O4 C8 O3 123.5(3)
O4 C8 C7 126.7(3)
O3 C8 C7 109.8(3)

loop_
_geom_bond_atom_site_label_1
_geom_bond_atom_site_label_2
_geom_bond_distance
S1 C7 1.787(3)
S1 C6 1.796(3)
S2 C3 1.750(3)
S2 C2 1.815(4)
O1 C3 1.204(4)
O2 C5 1.243(3)
O3 C8 1.329(3)
O3 H3 0.8200
O4 C8 1.195(3)
N1 C5 1.328(3)
N1 C4 1.450(3)
N1 H1 0.8600
C1 C4 1.508(4)
C1 C2 1.523(4)
C1 H1A 0.9700
C1 H1B 0.9700
C2 H2A 0.9700
C2 H2B 0.9700
C3 C4 1.509(4)
C4 H4 0.9800
C5 C6 1.508(4)
C6 H6A 0.9700
C6 H6B 0.9700
C7 C8 1.500(4)
C7 H7A 0.9700
C7 H7B 0.9700

loop_
_geom_hbond_atom_site_label_D
_geom_hbond_atom_site_label_H
_geom_hbond_atom_site_label_A
_geom_hbond_distance_DH
_geom_hbond_distance_HA
_geom_hbond_distance_DA
_geom_hbond_angle_DHA
_geom_hbond_site_symmetry_A
N1 H1 O2 0.86 2.12 2.973(3) 175.3 8_655
O3 H3 O2 0.82 1.90 2.656(3) 152.4 4_556

loop_
_geom_torsion_atom_site_label_1
_geom_torsion_atom_site_label_2
_geom_torsion_atom_site_label_3
_geom_torsion_atom_site_label_4
_geom_torsion
C4 C1 C2 S2 40.3(3)
C3 S2 C2 C1 -21.7(3)
C2 S2 C3 O1 175.5(3)
C2 S2 C3 C4 -3.1(3)
C5 N1 C4 C1 -106.4(3)
C5 N1 C4 C3 131.1(3)
C2 C1 C4 N1 -167.5(3)
C2 C1 C4 C3 -43.1(3)
O1 C3 C4 N1 -23.2(5)
S2 C3 C4 N1 155.4(2)
O1 C3 C4 C1 -151.1(3)
S2 C3 C4 C1 27.5(3)
C4 N1 C5 O2 3.9(4)
C4 N1 C5 C6 -173.8(2)
O2 C5 C6 S1 60.6(3)
N1 C5 C6 S1 -121.7(2)
C7 S1 C6 C5 86.1(2)
C6 S1 C7 C8 -84.1(3)
S1 C7 C8 O4 11.0(4)
S1 C7 C8 O3 -167.9(2)
